data_7100409
loop_
_publ_author_name
'L. Barbour'
'Jerry L. Atwood'
'Gareth O. Lloyd'

_publ_section_title
;
Water-assisted self-assembly of harmonic single and
triple helices in a polymeric coordination complex
;
_journal_name_full 'Chemical Communications'
_journal_paper_doi 10.1039/b500235b
_journal_year 2005
_chemical_formula_sum 'C20 H24 Cd N4 O7'
_chemical_formula_weight 544.83
_chemical_name_common TripleHelix
_space_group_IT_number 14
_symmetry_cell_setting monoclinic
_symmetry_space_group_name_Hall '-P 2yn'
_symmetry_space_group_name_H-M 'P 1 21/n 1'
_cell_angle_alpha 90.00
_cell_angle_beta 102.652(16)
_cell_angle_gamma 90.00
_cell_formula_units_Z 4
_cell_length_a 12.332(12)
_cell_length_b 10.334(10)
_cell_length_c 16.890(17)
_cell_measurement_temperature 150(2)
_cell_volume 2100(4)
_diffrn_ambient_temperature 150(2)
_exptl_crystal_density_diffrn 1.723
_cod_original_sg_symbol_H-M 'P 21/n'
_cod_database_code 7100409

loop_
_symmetry_equiv_pos_as_xyz
'x, y, z'
'-x+1/2, y+1/2, -z+1/2'
'-x, -y, -z'
'x-1/2, -y-1/2, z-1/2'

loop_
_atom_site_label
_atom_site_type_symbol
_atom_site_fract_x
_atom_site_fract_y
_atom_site_fract_z
_atom_site_U_iso_or_equiv
_atom_site_adp_type
_atom_site_occupancy
_atom_site_symmetry_multiplicity
_atom_site_calc_flag
_atom_site_refinement_flags
_atom_site_disorder_assembly
_atom_site_disorder_group
Cd1 Cd 0.92289(2) 0.18320(3) 0.259181(18) 0.01724(12) Uani 1 1 d . . .
O1B O 0.9207(3) 0.3326(3) 0.14340(19) 0.0233(7) Uani 1 1 d . . .
O8B O 0.5121(2) 0.5222(3) 0.13327(18) 0.0227(7) Uani 1 1 d . . .
O3B O 0.7652(3) 0.2732(3) 0.17725(19) 0.0235(7) Uani 1 1 d . . .
O1W O 1.1084(3) 0.1910(3) 0.2576(2) 0.0263(7) Uani 1 1 d D . .
C5A C 0.9844(4) 0.5970(4) 0.3605(3) 0.0225(9) Uani 1 1 d . . .
H5A H 0.9529 0.6792 0.3438 0.027 Uiso 1 1 calc R . .
O7B O 0.6878(2) 0.5797(3) 0.16350(19) 0.0228(7) Uani 1 1 d . . .
N20A N 1.5790(3) 1.5037(3) 0.3273(2) 0.0209(8) Uani 1 1 d . . .
C6B C 0.6096(3) 0.5130(4) 0.1226(2) 0.0163(8) Uani 1 1 d . . .
C2B C 0.8162(4) 0.3322(4) 0.1314(3) 0.0186(9) Uani 1 1 d . . .
N3A N 0.9737(3) 0.3654(4) 0.3449(2) 0.0240(8) Uani 1 1 d . . .
C5B C 0.6307(3) 0.4224(4) 0.0576(3) 0.0186(9) Uani 1 1 d . . .
H5B1 H 0.5929 0.4568 0.0040 0.022 Uiso 1 1 calc R . .
H5B2 H 0.5972 0.3373 0.0647 0.022 Uiso 1 1 calc R . .
C4A C 0.9349(4) 0.4848(4) 0.3238(3) 0.0241(10) Uani 1 1 d . . .
H4A H 0.8702 0.4931 0.2816 0.029 Uiso 1 1 calc R . .
C6A C 1.0799(4) 0.5886(4) 0.4214(3) 0.0215(9) Uani 1 1 d . . .
C22A C 1.6086(4) 1.2764(5) 0.3547(3) 0.0226(9) Uani 1 1 d . . .
H22A H 1.6445 1.1985 0.3449 0.027 Uiso 1 1 calc R . .
C1A C 1.1200(4) 0.4650(4) 0.4448(3) 0.0258(10) Uani 1 1 d . . .
H1A H 1.1836 0.4540 0.4876 0.031 Uiso 1 1 calc R . .
C21A C 1.6259(4) 1.3902(4) 0.3158(3) 0.0235(10) Uani 1 1 d . . .
H21A H 1.6737 1.3875 0.2787 0.028 Uiso 1 1 calc R . .
C19A C 1.5121(4) 1.5046(4) 0.3800(3) 0.0276(10) Uani 1 1 d . . .
H19A H 1.4789 1.5841 0.3902 0.033 Uiso 1 1 calc R . .
C4B C 0.7521(3) 0.4031(4) 0.0583(3) 0.0198(9) Uani 1 1 d . . .
H4B1 H 0.7582 0.3545 0.0089 0.024 Uiso 1 1 calc R . .
H4B2 H 0.7868 0.4889 0.0555 0.024 Uiso 1 1 calc R . .
C18A C 1.4892(4) 1.3946(5) 0.4203(3) 0.0247(10) Uani 1 1 d . . .
H18A H 1.4399 1.3994 0.4562 0.030 Uiso 1 1 calc R . .
N15A N 1.4617(3) 1.0585(3) 0.3932(2) 0.0217(8) Uani 1 1 d . . .
H15A H 1.5007 0.9910 0.3840 0.026 Uiso 1 1 calc R . .
O14A O 1.2965(3) 1.1589(3) 0.36907(19) 0.0244(7) Uani 1 1 d . . .
C13A C 1.3554(4) 1.0708(4) 0.3532(3) 0.0199(9) Uani 1 1 d . . .
C16A C 1.5128(4) 1.1560(4) 0.4517(3) 0.0230(10) Uani 1 1 d . . .
H16A H 1.5827 1.1215 0.4854 0.028 Uiso 1 1 calc R . .
H16B H 1.4621 1.1770 0.4880 0.028 Uiso 1 1 calc R . .
N8A N 1.1453(3) 0.8102(3) 0.4047(2) 0.0232(8) Uani 1 1 d . . .
H8A H 1.0983 0.8754 0.3988 0.028 Uiso 1 1 calc R . .
C17A C 1.5377(4) 1.2787(4) 0.4085(3) 0.0194(9) Uani 1 1 d . . .
C7A C 1.1372(4) 0.7084(4) 0.4623(3) 0.0241(10) Uani 1 1 d . . .
H7A1 H 1.0953 0.7412 0.5019 0.029 Uiso 1 1 calc R . .
H7A2 H 1.2128 0.6850 0.4926 0.029 Uiso 1 1 calc R . .
C2A C 1.0653(4) 0.3579(5) 0.4046(3) 0.0280(10) Uani 1 1 d . . .
H2A H 1.0947 0.2746 0.4203 0.034 Uiso 1 1 calc R . .
O10A O 1.2980(3) 0.7246(3) 0.3729(2) 0.0283(7) Uani 1 1 d . . .
C9A C 1.2234(4) 0.8068(4) 0.3599(3) 0.0228(9) Uani 1 1 d . . .
C11A C 1.2099(4) 0.9030(4) 0.2925(3) 0.0241(10) Uani 1 1 d . . .
H11A H 1.1544 0.9683 0.3002 0.029 Uiso 1 1 calc R . .
H11B H 1.1796 0.8577 0.2407 0.029 Uiso 1 1 calc R . .
C12A C 1.3156(4) 0.9726(4) 0.2853(3) 0.0224(9) Uani 1 1 d . . .
H12A H 1.3025 1.0180 0.2324 0.027 Uiso 1 1 calc R . .
H12B H 1.3749 0.9079 0.2860 0.027 Uiso 1 1 calc R . .
H1W1 H 1.130(4) 0.208(6) 0.2052(16) 0.06(2) Uiso 1 1 d D . .
H2W1 H 1.177(3) 0.170(5) 0.300(2) 0.048(18) Uiso 1 1 d D . .

loop_
_atom_site_aniso_label
_atom_site_aniso_U_11
_atom_site_aniso_U_22
_atom_site_aniso_U_33
_atom_site_aniso_U_23
_atom_site_aniso_U_13
_atom_site_aniso_U_12
Cd1 0.01758(18) 0.01602(18) 0.01817(18) 0.00143(12) 0.00400(13) 0.00081(12)
O1B 0.0171(15) 0.0274(17) 0.0244(17) 0.0020(13) 0.0026(13) 0.0000(13)
O8B 0.0170(15) 0.0306(17) 0.0201(16) -0.0063(13) 0.0031(13) 0.0017(13)
O3B 0.0196(16) 0.0264(16) 0.0249(17) 0.0058(13) 0.0055(14) 0.0028(13)
O1W 0.0209(16) 0.0309(19) 0.0285(18) 0.0060(14) 0.0085(14) -0.0010(14)
C5A 0.024(2) 0.021(2) 0.024(2) -0.0008(18) 0.0064(19) 0.0045(18)
O7B 0.0201(15) 0.0238(16) 0.0249(16) -0.0075(13) 0.0056(13) -0.0053(13)
N20A 0.0243(19) 0.0215(19) 0.0162(18) -0.0018(14) 0.0028(16) -0.0012(15)
C6B 0.020(2) 0.016(2) 0.0134(19) 0.0029(15) 0.0048(17) 0.0028(16)
C2B 0.021(2) 0.016(2) 0.019(2) -0.0039(16) 0.0051(18) 0.0016(17)
N3A 0.025(2) 0.026(2) 0.0218(19) 0.0022(16) 0.0067(17) 0.0003(17)
C5B 0.015(2) 0.021(2) 0.017(2) -0.0012(16) -0.0017(17) 0.0003(17)
C4A 0.021(2) 0.028(2) 0.023(2) 0.0000(19) 0.0030(19) 0.0049(19)
C6A 0.023(2) 0.024(2) 0.020(2) -0.0017(17) 0.0087(19) -0.0009(18)
C22A 0.021(2) 0.024(2) 0.021(2) 0.0004(18) 0.0017(19) 0.0044(18)
C1A 0.024(2) 0.028(2) 0.025(2) 0.0027(19) 0.005(2) -0.0010(19)
C21A 0.023(2) 0.027(2) 0.021(2) 0.0023(18) 0.0067(19) 0.0037(19)
C19A 0.037(3) 0.021(2) 0.027(3) -0.0017(19) 0.011(2) 0.004(2)
C4B 0.020(2) 0.026(2) 0.014(2) -0.0008(17) 0.0054(17) 0.0000(18)
C18A 0.029(2) 0.033(3) 0.016(2) -0.0029(18) 0.0112(19) 0.002(2)
N15A 0.0217(18) 0.0202(19) 0.0215(19) 0.0022(15) 0.0010(16) 0.0015(15)
O14A 0.0229(16) 0.0262(17) 0.0245(17) -0.0011(13) 0.0061(14) 0.0051(13)
C13A 0.021(2) 0.021(2) 0.018(2) 0.0026(17) 0.0048(18) -0.0018(18)
C16A 0.024(2) 0.023(2) 0.019(2) 0.0032(18) 0.0007(19) 0.0007(18)
N8A 0.025(2) 0.0174(18) 0.030(2) 0.0003(15) 0.0112(17) 0.0023(15)
C17A 0.018(2) 0.022(2) 0.015(2) -0.0007(17) -0.0024(17) -0.0001(17)
C7A 0.026(2) 0.028(2) 0.020(2) -0.0007(18) 0.0079(19) 0.0005(19)
C2A 0.031(3) 0.026(2) 0.028(2) 0.007(2) 0.008(2) 0.004(2)
O10A 0.0272(18) 0.0319(18) 0.0277(18) 0.0049(14) 0.0104(15) 0.0103(15)
C9A 0.020(2) 0.025(2) 0.024(2) -0.0032(18) 0.0052(19) -0.0032(19)
C11A 0.025(2) 0.024(2) 0.024(2) 0.0010(18) 0.0056(19) 0.0003(19)
C12A 0.024(2) 0.021(2) 0.025(2) 0.0031(17) 0.0107(19) 0.0010(18)

loop_
_geom_bond_atom_site_label_1
_geom_bond_atom_site_label_2
_geom_bond_distance
_geom_bond_site_symmetry_2
_geom_bond_publ_flag
Cd1 O1W 2.296(4) . ?
Cd1 O3B 2.321(3) . ?
Cd1 O7B 2.344(3) 2_645 ?
Cd1 N20A 2.359(4) 2_735 ?
Cd1 N3A 2.374(4) . ?
Cd1 O8B 2.464(3) 2_645 ?
Cd1 O1B 2.487(4) . ?
Cd1 C2B 2.741(5) . ?
Cd1 C6B 2.756(4) 2_645 ?
O1B C2B 1.260(5) . ?
O8B C6B 1.258(5) . ?
O8B Cd1 2.464(3) 2_655 ?
O3B C2B 1.257(5) . ?
C5A C6A 1.387(6) . ?
C5A C4A 1.391(6) . ?
O7B C6B 1.261(5) . ?
O7B Cd1 2.344(3) 2_655 ?
N20A C19A 1.340(6) . ?
N20A C21A 1.340(6) . ?
N20A Cd1 2.359(4) 2_765 ?
C6B C5B 1.507(6) . ?
C6B Cd1 2.756(4) 2_655 ?
C2B C4B 1.504(6) . ?
N3A C2A 1.342(6) . ?
N3A C4A 1.344(6) . ?
C5B C4B 1.508(6) . ?
C6A C1A 1.395(6) . ?
C6A C7A 1.515(6) . ?
C22A C21A 1.386(7) . ?
C22A C17A 1.393(6) . ?
C1A C2A 1.393(7) . ?
C19A C18A 1.385(7) . ?
C18A C17A 1.373(6) . ?
N15A C13A 1.344(6) . ?
N15A C16A 1.454(6) . ?
O14A C13A 1.230(5) . ?
C13A C12A 1.530(6) . ?
C16A C17A 1.527(6) . ?
N8A C9A 1.348(6) . ?
N8A C7A 1.452(6) . ?
O10A C9A 1.237(5) . ?
C9A C11A 1.493(6) . ?
C11A C12A 1.517(6) . ?
